data_7106578
loop_
_publ_author_name
'Laurence Piche'
'Jean-Christophe Daigle'
'Jerome Claverie'

_publ_section_title
;
 A ruthenium catalyst yielding crosslinked polyethylene
;
_journal_name_full Chem.Commun.
_journal_page_first 7836
_journal_paper_doi 10.1039/c1cc11677k
_journal_volume 47
_journal_year 2011
_chemical_formula_sum 'C36 H28 O6 P2 Ru S2'
_chemical_formula_weight 783.71
_chemical_name_systematic
;
?
;
_space_group_IT_number 2
_symmetry_cell_setting triclinic
_symmetry_space_group_name_Hall '-P 1'
_symmetry_space_group_name_H-M 'P -1'
_atom_sites_solution_hydrogens geom
_atom_sites_solution_primary direct
_atom_sites_solution_secondary difmap
_audit_creation_method SHELXL-97
_cell_angle_alpha 83.6660(10)
_cell_angle_beta 78.9260(10)
_cell_angle_gamma 65.2260(10)
_cell_formula_units_Z 2
_cell_length_a 11.1056(3)
_cell_length_b 13.1727(4)
_cell_length_c 14.9965(4)
_cell_measurement_temperature 200(2)
_cell_volume 1953.76(10)
_computing_structure_refinement 'SHELXL-97 (Sheldrick, 2008)'
_computing_structure_solution 'SHELXS-97 (Sheldrick, 2008)'
_diffrn_ambient_temperature 200(2)
_diffrn_measured_fraction_theta_full 0.953
_diffrn_measured_fraction_theta_max 0.953
_diffrn_radiation_monochromator graphite
_diffrn_radiation_source 'fine-focus sealed tube'
_diffrn_radiation_type CuK\a
_diffrn_radiation_wavelength 1.54178
_diffrn_reflns_av_R_equivalents 0.0255
_diffrn_reflns_av_sigmaI/netI 0.0190
_diffrn_reflns_limit_h_max 12
_diffrn_reflns_limit_h_min -13
_diffrn_reflns_limit_k_max 16
_diffrn_reflns_limit_k_min -16
_diffrn_reflns_limit_l_max 18
_diffrn_reflns_limit_l_min -18
_diffrn_reflns_number 25217
_diffrn_reflns_theta_full 72.20
_diffrn_reflns_theta_max 72.20
_diffrn_reflns_theta_min 3.00
_exptl_absorpt_coefficient_mu 5.352
_exptl_crystal_density_diffrn 1.332
_exptl_crystal_density_method 'not measured'
_exptl_crystal_F_000 796
_refine_diff_density_max 0.494
_refine_diff_density_min -0.871
_refine_diff_density_rms 0.128
_refine_ls_extinction_method none
_refine_ls_goodness_of_fit_ref 1.022
_refine_ls_hydrogen_treatment mixed
_refine_ls_matrix_type full
_refine_ls_number_parameters 498
_refine_ls_number_reflns 7367
_refine_ls_number_restraints 0
_refine_ls_restrained_S_all 1.022
_refine_ls_R_factor_all 0.0314
_refine_ls_R_factor_gt 0.0307
_refine_ls_shift/su_max 0.084
_refine_ls_shift/su_mean 0.001
_refine_ls_structure_factor_coef Fsqd
_refine_ls_weighting_details 'calc w=1/[\s^2^(Fo^2^)+(0.0593P)^2^+1.3476P] where P=(Fo^2^+2Fc^2^)/3'
_refine_ls_weighting_scheme calc
_refine_ls_wR_factor_gt 0.0857
_refine_ls_wR_factor_ref 0.0862
_reflns_number_gt 7085
_reflns_number_total 7367
_reflns_threshold_expression >2sigma(I)
_cod_data_source_file c1cc11677k.txt
_cod_data_source_block clavr2
_cod_original_cell_volume 1953.76(9)
_cod_database_code 7106578

loop_
_symmetry_equiv_pos_as_xyz
'x, y, z'
'-x, -y, -z'

loop_
_atom_site_label
_atom_site_type_symbol
_atom_site_fract_x
_atom_site_fract_y
_atom_site_fract_z
_atom_site_U_iso_or_equiv
_atom_site_adp_type
_atom_site_occupancy
_atom_site_symmetry_multiplicity
_atom_site_calc_flag
_atom_site_refinement_flags
_atom_site_disorder_assembly
_atom_site_disorder_group
Ru1 Ru 0.502771(15) 0.196885(12) 0.311234(10) 0.01690(7) Uani 1 1 d . . .
S1 S 0.28668(5) 0.09721(4) 0.31081(4) 0.02333(12) Uani 1 1 d . . .
S2 S 0.79053(5) 0.09733(5) 0.17834(4) 0.02387(12) Uani 1 1 d . . .
P1 P 0.31220(5) 0.30704(5) 0.40105(4) 0.01879(12) Uani 1 1 d . . .
P2 P 0.49654(5) 0.31869(4) 0.18989(3) 0.01782(12) Uani 1 1 d . . .
O1 O 0.39958(16) 0.12112(13) 0.25546(11) 0.0227(3) Uani 1 1 d . . .
O2 O 0.24918(18) 0.03064(15) 0.26066(13) 0.0334(4) Uani 1 1 d . . .
O3 O 0.31492(17) 0.05119(14) 0.40157(12) 0.0306(4) Uani 1 1 d . . .
O4 O 0.68618(16) 0.07091(13) 0.24129(11) 0.0234(3) Uani 1 1 d . . .
O5 O 0.81687(17) 0.18342(15) 0.21326(12) 0.0290(4) Uani 1 1 d . . .
O6 O 0.90921(18) -0.00315(15) 0.15301(13) 0.0356(4) Uani 1 1 d . . .
O7 O 0.54826(16) 0.05851(13) 0.41288(11) 0.0241(3) Uani 1 1 d . . .
O8 O 0.63438(16) 0.24042(13) 0.36985(11) 0.0232(3) Uani 1 1 d . . .
C1 C 0.1543(2) 0.31632(19) 0.37071(15) 0.0226(4) Uani 1 1 d . . .
C2 C 0.1474(2) 0.22850(19) 0.32840(16) 0.0236(4) Uani 1 1 d . . .
C3 C 0.0297(3) 0.2413(2) 0.30010(17) 0.0292(5) Uani 1 1 d . . .
H3 H 0.0264 0.1809 0.2729 0.035 Uiso 1 1 calc R . .
C4 C -0.0829(3) 0.3414(2) 0.31118(19) 0.0334(6) Uani 1 1 d . . .
H4 H -0.1618 0.3509 0.2892 0.040 Uiso 1 1 calc R . .
C5 C -0.0798(2) 0.4276(2) 0.35462(18) 0.0314(5) Uani 1 1 d . . .
H5 H -0.1570 0.4962 0.3629 0.038 Uiso 1 1 calc R . .
C6 C 0.0355(2) 0.4140(2) 0.38595(16) 0.0273(5) Uani 1 1 d . . .
H6 H 0.0344 0.4723 0.4187 0.033 Uiso 1 1 calc R . .
C7 C 0.2818(2) 0.45442(19) 0.41255(15) 0.0224(4) Uani 1 1 d . . .
C8 C 0.3391(2) 0.4803(2) 0.47756(16) 0.0262(5) Uani 1 1 d . . .
H8 H 0.3869 0.4231 0.5178 0.031 Uiso 1 1 calc R . .
C9 C 0.3264(3) 0.5892(2) 0.48360(18) 0.0336(6) Uani 1 1 d . . .
H9 H 0.3654 0.6057 0.5282 0.040 Uiso 1 1 calc R . .
C10 C 0.2579(3) 0.6734(2) 0.4255(2) 0.0380(6) Uani 1 1 d . . .
H10 H 0.2485 0.7477 0.4304 0.046 Uiso 1 1 calc R . .
C11 C 0.2029(3) 0.6483(2) 0.3598(2) 0.0360(6) Uani 1 1 d . . .
H11 H 0.1570 0.7057 0.3189 0.043 Uiso 1 1 calc R . .
C12 C 0.2143(2) 0.5402(2) 0.35340(16) 0.0271(5) Uani 1 1 d . . .
H12 H 0.1758 0.5243 0.3082 0.033 Uiso 1 1 calc R . .
C13 C 0.3015(2) 0.25705(19) 0.52084(15) 0.0245(5) Uani 1 1 d . . .
C14 C 0.4142(3) 0.2234(2) 0.56411(17) 0.0293(5) Uani 1 1 d . . .
H14 H 0.4961 0.2232 0.5306 0.035 Uiso 1 1 calc R . .
C15 C 0.4071(3) 0.1903(2) 0.65548(18) 0.0366(6) Uani 1 1 d . . .
H15 H 0.4836 0.1691 0.6844 0.044 Uiso 1 1 calc R . .
C16 C 0.2888(4) 0.1881(2) 0.70465(18) 0.0431(7) Uani 1 1 d . . .
H16 H 0.2842 0.1655 0.7672 0.052 Uiso 1 1 calc R . .
C17 C 0.1784(3) 0.2188(3) 0.66269(19) 0.0456(7) Uani 1 1 d . . .
H17 H 0.0980 0.2161 0.6963 0.055 Uiso 1 1 calc R . .
C18 C 0.1830(3) 0.2539(2) 0.57117(18) 0.0352(6) Uani 1 1 d . . .
H18 H 0.1057 0.2757 0.5431 0.042 Uiso 1 1 calc R . .
C19 C 0.5877(2) 0.24318(18) 0.08383(15) 0.0212(4) Uani 1 1 d . . .
C20 C 0.7168(2) 0.15542(19) 0.07863(16) 0.0239(5) Uani 1 1 d . . .
C21 C 0.7906(3) 0.1105(2) -0.00431(18) 0.0315(5) Uani 1 1 d . . .
H21 H 0.8790 0.0537 -0.0068 0.038 Uiso 1 1 calc R . .
C22 C 0.7352(3) 0.1486(2) -0.08392(18) 0.0355(6) Uani 1 1 d . . .
H22 H 0.7857 0.1183 -0.1407 0.043 Uiso 1 1 calc R . .
C23 C 0.6067(3) 0.2305(2) -0.07949(17) 0.0327(5) Uani 1 1 d . . .
H23 H 0.5669 0.2543 -0.1330 0.039 Uiso 1 1 calc R . .
C24 C 0.5344(2) 0.2788(2) 0.00291(16) 0.0262(5) Uani 1 1 d . . .
H24 H 0.4471 0.3371 0.0042 0.031 Uiso 1 1 calc R . .
C25 C 0.5811(2) 0.41271(18) 0.19023(15) 0.0201(4) Uani 1 1 d . . .
C26 C 0.5506(2) 0.47536(19) 0.26678(15) 0.0232(4) Uani 1 1 d . . .
H26 H 0.4934 0.4642 0.3191 0.028 Uiso 1 1 calc R . .
C27 C 0.6035(2) 0.5544(2) 0.26695(17) 0.0274(5) Uani 1 1 d . . .
H27 H 0.5807 0.5978 0.3190 0.033 Uiso 1 1 calc R . .
C28 C 0.6892(3) 0.5700(2) 0.19186(17) 0.0296(5) Uani 1 1 d . . .
H28 H 0.7253 0.6238 0.1922 0.036 Uiso 1 1 calc R . .
C29 C 0.7218(3) 0.5063(2) 0.11609(17) 0.0302(5) Uani 1 1 d . . .
H29 H 0.7812 0.5162 0.0646 0.036 Uiso 1 1 calc R . .
C30 C 0.6682(2) 0.4283(2) 0.11488(16) 0.0265(5) Uani 1 1 d . . .
H30 H 0.6911 0.3853 0.0625 0.032 Uiso 1 1 calc R . .
C31 C 0.3355(2) 0.41402(19) 0.15665(14) 0.0216(4) Uani 1 1 d . . .
C32 C 0.3024(3) 0.5281(2) 0.13735(16) 0.0276(5) Uani 1 1 d . . .
H32 H 0.3674 0.5576 0.1364 0.033 Uiso 1 1 calc R . .
C33 C 0.1746(3) 0.5983(2) 0.11953(18) 0.0342(6) Uani 1 1 d . . .
H33 H 0.1525 0.6758 0.1072 0.041 Uiso 1 1 calc R . .
C34 C 0.0795(3) 0.5564(2) 0.11956(18) 0.0374(6) Uani 1 1 d . . .
H34 H -0.0084 0.6053 0.1090 0.045 Uiso 1 1 calc R . .
C35 C 0.1127(3) 0.4425(2) 0.13514(17) 0.0342(6) Uani 1 1 d . . .
H35 H 0.0485 0.4131 0.1331 0.041 Uiso 1 1 calc R . .
C36 C 0.2400(2) 0.3717(2) 0.15364(16) 0.0265(5) Uani 1 1 d . . .
H36 H 0.2623 0.2939 0.1643 0.032 Uiso 1 1 calc R . .
O9 O 0.2107(3) 0.2722(3) -0.0538(2) 0.0858(10) Uani 1 1 d . . .
C40 C 0.2113(3) 0.1917(3) -0.0065(2) 0.0442(7) Uani 1 1 d . . .
C41 C 0.0837(4) 0.1869(3) 0.0430(3) 0.0668(11) Uani 1 1 d . . .
H41A H 0.0161 0.2630 0.0557 0.100 Uiso 1 1 calc R . .
H41B H 0.1000 0.1439 0.1004 0.100 Uiso 1 1 calc R . .
H41C H 0.0510 0.1506 0.0055 0.100 Uiso 1 1 calc R . .
C42 C 0.3397(4) 0.0987(3) 0.0084(4) 0.0785(14) Uani 1 1 d . . .
H42A H 0.4139 0.1212 -0.0148 0.118 Uiso 1 1 calc R . .
H42B H 0.3524 0.0332 -0.0238 0.118 Uiso 1 1 calc R . .
H42C H 0.3378 0.0799 0.0736 0.118 Uiso 1 1 calc R . .
O10 O 0.8029(2) 0.0654(2) 0.45653(17) 0.0576(6) Uani 1 1 d . . .
O11 O 0.0355(3) -0.0565(2) 0.32225(18) 0.0599(6) Uani 1 1 d . . .
H111 H 0.0620 -0.0534 0.3918 0.050 Uiso 1 1 d . . .
H112 H 0.1044 -0.0205 0.3184 0.050 Uiso 1 1 d . . .
H113 H 0.6792 0.1824 0.4004 0.050 Uiso 1 1 d . . .
H114 H 0.4785 0.0392 0.4147 0.050 Uiso 1 1 d . . .
H115 H 0.6929 0.2353 0.3208 0.050 Uiso 1 1 d . . .
H116 H 0.6221 0.0085 0.3820 0.050 Uiso 1 1 d . . .
H117 H -0.0010 0.9655 0.2622 0.050 Uiso 1 1 d . . .
H118 H 0.7830 0.0211 0.5070 0.050 Uiso 1 1 d . . .
H119 H 0.9031 0.0173 0.4296 0.050 Uiso 1 1 d . . .
H120 H 0.7364 0.1051 0.4996 0.050 Uiso 1 1 d . . .

loop_
_atom_site_aniso_label
_atom_site_aniso_U_11
_atom_site_aniso_U_22
_atom_site_aniso_U_33
_atom_site_aniso_U_23
_atom_site_aniso_U_13
_atom_site_aniso_U_12
Ru1 0.01627(10) 0.01705(10) 0.01874(10) 0.00102(6) -0.00340(6) -0.00826(7)
S1 0.0225(3) 0.0223(3) 0.0298(3) 0.0007(2) -0.0063(2) -0.0130(2)
S2 0.0173(3) 0.0256(3) 0.0265(3) -0.0015(2) -0.0023(2) -0.0069(2)
P1 0.0174(3) 0.0214(3) 0.0187(3) -0.0008(2) -0.00229(19) -0.0093(2)
P2 0.0178(3) 0.0185(2) 0.0181(3) 0.00151(19) -0.0031(2) -0.0088(2)
O1 0.0231(8) 0.0237(8) 0.0258(8) -0.0018(6) -0.0056(6) -0.0129(6)
O2 0.0310(10) 0.0306(9) 0.0459(11) -0.0070(8) -0.0083(8) -0.0175(8)
O3 0.0286(9) 0.0314(9) 0.0348(9) 0.0097(7) -0.0086(7) -0.0163(7)
O4 0.0186(8) 0.0186(7) 0.0296(8) -0.0027(6) -0.0010(6) -0.0052(6)
O5 0.0244(9) 0.0374(9) 0.0308(9) -0.0019(7) -0.0055(7) -0.0174(7)
O6 0.0229(9) 0.0346(10) 0.0379(10) -0.0037(8) -0.0013(7) -0.0018(7)
O7 0.0249(8) 0.0219(8) 0.0267(8) 0.0063(6) -0.0067(6) -0.0114(6)
O8 0.0229(8) 0.0252(8) 0.0251(8) 0.0017(6) -0.0079(6) -0.0122(6)
C1 0.0206(11) 0.0276(11) 0.0212(10) 0.0001(8) -0.0018(8) -0.0124(9)
C2 0.0208(11) 0.0266(11) 0.0266(11) 0.0019(9) -0.0037(9) -0.0134(9)
C3 0.0269(13) 0.0337(13) 0.0338(13) -0.0002(10) -0.0078(10) -0.0179(10)
C4 0.0211(12) 0.0422(14) 0.0416(14) 0.0000(11) -0.0074(10) -0.0168(11)
C5 0.0186(12) 0.0351(13) 0.0370(14) -0.0023(11) -0.0017(10) -0.0084(10)
C6 0.0220(12) 0.0322(12) 0.0275(12) -0.0062(9) 0.0013(9) -0.0119(10)
C7 0.0195(11) 0.0251(11) 0.0224(11) -0.0028(8) 0.0018(8) -0.0106(9)
C8 0.0271(12) 0.0296(12) 0.0249(11) -0.0026(9) -0.0027(9) -0.0146(10)
C9 0.0365(14) 0.0371(14) 0.0340(13) -0.0101(11) 0.0002(10) -0.0218(11)
C10 0.0380(15) 0.0246(12) 0.0513(17) -0.0074(11) 0.0009(12) -0.0146(11)
C11 0.0327(14) 0.0261(12) 0.0445(15) 0.0025(11) -0.0043(11) -0.0093(10)
C12 0.0251(12) 0.0275(12) 0.0276(12) -0.0001(9) -0.0025(9) -0.0105(9)
C13 0.0307(13) 0.0230(11) 0.0209(11) -0.0011(8) -0.0030(9) -0.0124(9)
C14 0.0372(14) 0.0242(11) 0.0279(12) -0.0009(9) -0.0074(10) -0.0128(10)
C15 0.0554(18) 0.0252(12) 0.0302(13) -0.0007(10) -0.0174(12) -0.0130(12)
C16 0.072(2) 0.0364(15) 0.0215(12) 0.0025(10) -0.0038(12) -0.0257(14)
C17 0.0563(19) 0.0579(19) 0.0274(14) 0.0029(12) 0.0042(12) -0.0335(16)
C18 0.0373(15) 0.0432(15) 0.0278(13) 0.0015(11) -0.0006(10) -0.0215(12)
C19 0.0224(11) 0.0225(10) 0.0224(11) -0.0006(8) -0.0028(8) -0.0132(9)
C20 0.0227(11) 0.0258(11) 0.0264(11) -0.0023(9) -0.0024(9) -0.0132(9)
C21 0.0259(13) 0.0331(13) 0.0335(13) -0.0078(10) 0.0002(10) -0.0106(10)
C22 0.0394(15) 0.0406(14) 0.0254(12) -0.0090(11) 0.0034(10) -0.0169(12)
C23 0.0408(15) 0.0395(14) 0.0220(12) -0.0007(10) -0.0060(10) -0.0200(12)
C24 0.0263(12) 0.0291(12) 0.0244(11) 0.0003(9) -0.0052(9) -0.0123(10)
C25 0.0180(11) 0.0207(10) 0.0227(11) 0.0033(8) -0.0047(8) -0.0093(8)
C26 0.0219(11) 0.0256(11) 0.0237(11) 0.0007(9) -0.0035(8) -0.0116(9)
C27 0.0296(13) 0.0287(12) 0.0278(12) -0.0013(9) -0.0077(9) -0.0144(10)
C28 0.0330(14) 0.0298(12) 0.0348(13) 0.0047(10) -0.0100(10) -0.0208(10)
C29 0.0313(13) 0.0354(13) 0.0285(12) 0.0050(10) -0.0014(10) -0.0210(11)
C30 0.0296(13) 0.0283(12) 0.0239(11) -0.0009(9) -0.0012(9) -0.0155(10)
C31 0.0211(11) 0.0251(11) 0.0170(10) 0.0008(8) -0.0017(8) -0.0089(9)
C32 0.0285(13) 0.0274(12) 0.0251(12) 0.0051(9) -0.0057(9) -0.0106(10)
C33 0.0333(14) 0.0294(13) 0.0316(13) 0.0069(10) -0.0062(10) -0.0064(10)
C34 0.0251(13) 0.0426(15) 0.0346(14) 0.0089(11) -0.0075(10) -0.0056(11)
C35 0.0249(13) 0.0479(16) 0.0314(13) 0.0065(11) -0.0079(10) -0.0171(11)
C36 0.0258(12) 0.0293(12) 0.0236(11) 0.0040(9) -0.0039(9) -0.0118(10)
O9 0.0606(17) 0.087(2) 0.098(2) 0.0525(18) -0.0166(16) -0.0303(15)
C40 0.0502(18) 0.0426(16) 0.0450(17) 0.0056(13) -0.0134(13) -0.0234(14)
C41 0.061(2) 0.051(2) 0.085(3) 0.0050(19) 0.004(2) -0.0283(18)
C42 0.055(2) 0.054(2) 0.131(4) 0.021(2) -0.023(2) -0.0293(19)
O10 0.0398(12) 0.0618(15) 0.0659(15) 0.0299(12) -0.0146(11) -0.0206(11)
O11 0.0556(15) 0.0577(14) 0.0726(17) 0.0170(12) -0.0232(12) -0.0281(12)

loop_
_atom_type_symbol
_atom_type_description
_atom_type_scat_dispersion_real
_atom_type_scat_dispersion_imag
_atom_type_scat_source
C C 0.0181 0.0091 'International Tables Vol C Tables 4.2.6.8 and 6.1.1.4'
H H 0.0000 0.0000 'International Tables Vol C Tables 4.2.6.8 and 6.1.1.4'
O O 0.0492 0.0322 'International Tables Vol C Tables 4.2.6.8 and 6.1.1.4'
P P 0.2955 0.4335 'International Tables Vol C Tables 4.2.6.8 and 6.1.1.4'
S S 0.3331 0.5567 'International Tables Vol C Tables 4.2.6.8 and 6.1.1.4'
Ru Ru 0.0552 3.2960 'International Tables Vol C Tables 4.2.6.8 and 6.1.1.4'

loop_
_geom_angle_atom_site_label_1
_geom_angle_atom_site_label_2
_geom_angle_atom_site_label_3
_geom_angle
_geom_angle_site_symmetry_1
_geom_angle_site_symmetry_3
_geom_angle_publ_flag
O1 Ru1 O8 168.87(6) . . ?
O1 Ru1 O4 86.08(6) . . ?
O8 Ru1 O4 85.07(6) . . ?
O1 Ru1 O7 87.38(6) . . ?
O8 Ru1 O7 84.22(6) . . ?
O4 Ru1 O7 78.22(6) . . ?
O1 Ru1 P1 92.37(5) . . ?
O8 Ru1 P1 95.33(5) . . ?
O4 Ru1 P1 171.05(4) . . ?
O7 Ru1 P1 92.91(5) . . ?
O1 Ru1 P2 93.28(4) . . ?
O8 Ru1 P2 93.50(4) . . ?
O4 Ru1 P2 90.32(4) . . ?
O7 Ru1 P2 168.46(5) . . ?
P1 Ru1 P2 98.57(2) . . ?
O2 S1 O3 114.27(11) . . ?
O2 S1 O1 110.38(10) . . ?
O3 S1 O1 112.13(9) . . ?
O2 S1 C2 107.52(11) . . ?
O3 S1 C2 105.64(11) . . ?
O1 S1 C2 106.37(10) . . ?
O6 S2 O5 114.25(11) . . ?
O6 S2 O4 111.18(10) . . ?
O5 S2 O4 111.72(10) . . ?
O6 S2 C20 107.58(11) . . ?
O5 S2 C20 107.01(10) . . ?
O4 S2 C20 104.44(10) . . ?
C13 P1 C1 102.71(10) . . ?
C13 P1 C7 101.52(10) . . ?
C1 P1 C7 103.84(10) . . ?
C13 P1 Ru1 113.29(8) . . ?
C1 P1 Ru1 115.07(7) . . ?
C7 P1 Ru1 118.38(7) . . ?
C31 P2 C25 102.34(10) . . ?
C31 P2 C19 102.00(10) . . ?
C25 P2 C19 101.15(10) . . ?
C31 P2 Ru1 120.19(7) . . ?
C25 P2 Ru1 117.39(7) . . ?
C19 P2 Ru1 111.14(7) . . ?
S1 O1 Ru1 122.11(9) . . ?
S2 O4 Ru1 123.78(9) . . ?
Ru1 O7 H114 101.0 . . ?
Ru1 O7 H116 99.5 . . ?
H114 O7 H116 109.6 . . ?
Ru1 O8 H113 106.3 . . ?
Ru1 O8 H115 97.1 . . ?
H113 O8 H115 100.7 . . ?
C6 C1 C2 116.8(2) . . ?
C6 C1 P1 120.83(17) . . ?
C2 C1 P1 122.32(17) . . ?
C3 C2 C1 120.9(2) . . ?
C3 C2 S1 117.22(18) . . ?
C1 C2 S1 121.84(17) . . ?
C4 C3 C2 120.6(2) . . ?
C4 C3 H3 119.7 . . ?
C2 C3 H3 119.7 . . ?
C3 C4 C5 119.6(2) . . ?
C3 C4 H4 120.2 . . ?
C5 C4 H4 120.2 . . ?
C6 C5 C4 120.2(2) . . ?
C6 C5 H5 119.9 . . ?
C4 C5 H5 119.9 . . ?
C5 C6 C1 121.8(2) . . ?
C5 C6 H6 119.1 . . ?
C1 C6 H6 119.1 . . ?
C12 C7 C8 118.1(2) . . ?
C12 C7 P1 122.53(18) . . ?
C8 C7 P1 119.06(18) . . ?
C9 C8 C7 120.6(2) . . ?
C9 C8 H8 119.7 . . ?
C7 C8 H8 119.7 . . ?
C10 C9 C8 120.6(2) . . ?
C10 C9 H9 119.7 . . ?
C8 C9 H9 119.7 . . ?
C9 C10 C11 119.3(2) . . ?
C9 C10 H10 120.3 . . ?
C11 C10 H10 120.3 . . ?
C10 C11 C12 120.6(3) . . ?
C10 C11 H11 119.7 . . ?
C12 C11 H11 119.7 . . ?
C11 C12 C7 120.8(2) . . ?
C11 C12 H12 119.6 . . ?
C7 C12 H12 119.6 . . ?
C18 C13 C14 118.6(2) . . ?
C18 C13 P1 122.05(19) . . ?
C14 C13 P1 119.38(18) . . ?
C15 C14 C13 120.6(3) . . ?
C15 C14 H14 119.7 . . ?
C13 C14 H14 119.7 . . ?
C16 C15 C14 120.2(3) . . ?
C16 C15 H15 119.9 . . ?
C14 C15 H15 119.9 . . ?
C17 C16 C15 119.8(2) . . ?
C17 C16 H16 120.1 . . ?
C15 C16 H16 120.1 . . ?
C16 C17 C18 120.8(3) . . ?
C16 C17 H17 119.6 . . ?
C18 C17 H17 119.6 . . ?
C17 C18 C13 120.0(3) . . ?
C17 C18 H18 120.0 . . ?
C13 C18 H18 120.0 . . ?
C24 C19 C20 117.2(2) . . ?
C24 C19 P2 120.25(18) . . ?
C20 C19 P2 122.31(17) . . ?
C21 C20 C19 121.1(2) . . ?
C21 C20 S2 117.76(19) . . ?
C19 C20 S2 121.14(17) . . ?
C20 C21 C22 120.2(2) . . ?
C20 C21 H21 119.9 . . ?
C22 C21 H21 119.9 . . ?
C23 C22 C21 119.4(2) . . ?
C23 C22 H22 120.3 . . ?
C21 C22 H22 120.3 . . ?
C22 C23 C24 120.5(2) . . ?
C22 C23 H23 119.7 . . ?
C24 C23 H23 119.7 . . ?
C23 C24 C19 121.4(2) . . ?
C23 C24 H24 119.3 . . ?
C19 C24 H24 119.3 . . ?
C26 C25 C30 118.9(2) . . ?
C26 C25 P2 118.47(16) . . ?
C30 C25 P2 122.51(17) . . ?
C25 C26 C27 120.3(2) . . ?
C25 C26 H26 119.8 . . ?
C27 C26 H26 119.8 . . ?
C28 C27 C26 120.5(2) . . ?
C28 C27 H27 119.7 . . ?
C26 C27 H27 119.7 . . ?
C27 C28 C29 119.4(2) . . ?
C27 C28 H28 120.3 . . ?
C29 C28 H28 120.3 . . ?
C28 C29 C30 120.5(2) . . ?
C28 C29 H29 119.7 . . ?
C30 C29 H29 119.7 . . ?
C29 C30 C25 120.3(2) . . ?
C29 C30 H30 119.8 . . ?
C25 C30 H30 119.8 . . ?
C36 C31 C32 118.8(2) . . ?
C36 C31 P2 118.47(17) . . ?
C32 C31 P2 122.64(18) . . ?
C33 C32 C31 120.1(2) . . ?
C33 C32 H32 119.9 . . ?
C31 C32 H32 119.9 . . ?
C34 C33 C32 120.6(2) . . ?
C34 C33 H33 119.7 . . ?
C32 C33 H33 119.7 . . ?
C33 C34 C35 119.8(2) . . ?
C33 C34 H34 120.1 . . ?
C35 C34 H34 120.1 . . ?
C34 C35 C36 120.0(2) . . ?
C34 C35 H35 120.0 . . ?
C36 C35 H35 120.0 . . ?
C35 C36 C31 120.5(2) . . ?
C35 C36 H36 119.8 . . ?
C31 C36 H36 119.8 . . ?
O9 C40 C42 120.4(3) . . ?
O9 C40 C41 121.1(3) . . ?
C42 C40 C41 118.4(3) . . ?
C40 C41 H41A 109.5 . . ?
C40 C41 H41B 109.5 . . ?
H41A C41 H41B 109.5 . . ?
C40 C41 H41C 109.5 . . ?
H41A C41 H41C 109.5 . . ?
H41B C41 H41C 109.5 . . ?
C40 C42 H42A 109.5 . . ?
C40 C42 H42B 109.5 . . ?
H42A C42 H42B 109.5 . . ?
C40 C42 H42C 109.5 . . ?
H42A C42 H42C 109.5 . . ?
H42B C42 H42C 109.5 . . ?
H118 O10 H119 104.1 . . ?
H118 O10 H120 66.1 . . ?
H119 O10 H120 154.5 . . ?
H111 O11 H112 67.4 . . ?

loop_
_geom_bond_atom_site_label_1
_geom_bond_atom_site_label_2
_geom_bond_distance
_geom_bond_site_symmetry_2
_geom_bond_publ_flag
Ru1 O1 2.1260(15) . ?
Ru1 O8 2.1319(15) . ?
Ru1 O4 2.1756(15) . ?
Ru1 O7 2.1938(15) . ?
Ru1 P1 2.2718(6) . ?
Ru1 P2 2.2807(5) . ?
S1 O2 1.4422(17) . ?
S1 O3 1.4632(18) . ?
S1 O1 1.4946(16) . ?
S1 C2 1.776(2) . ?
S2 O6 1.4456(18) . ?
S2 O5 1.4538(17) . ?
S2 O4 1.4833(16) . ?
S2 C20 1.784(2) . ?
P1 C13 1.843(2) . ?
P1 C1 1.847(2) . ?
P1 C7 1.848(2) . ?
P2 C31 1.830(2) . ?
P2 C25 1.842(2) . ?
P2 C19 1.852(2) . ?
O7 H114 0.9062 . ?
O7 H116 0.8886 . ?
O8 H113 0.8564 . ?
O8 H115 0.8710 . ?
C1 C6 1.405(3) . ?
C1 C2 1.415(3) . ?
C2 C3 1.390(3) . ?
C3 C4 1.384(4) . ?
C3 H3 0.9500 . ?
C4 C5 1.386(4) . ?
C4 H4 0.9500 . ?
C5 C6 1.383(4) . ?
C5 H5 0.9500 . ?
C6 H6 0.9500 . ?
C7 C12 1.396(3) . ?
C7 C8 1.402(3) . ?
C8 C9 1.393(3) . ?
C8 H8 0.9500 . ?
C9 C10 1.379(4) . ?
C9 H9 0.9500 . ?
C10 C11 1.387(4) . ?
C10 H10 0.9500 . ?
C11 C12 1.389(4) . ?
C11 H11 0.9500 . ?
C12 H12 0.9500 . ?
C13 C18 1.401(3) . ?
C13 C14 1.402(4) . ?
C14 C15 1.389(4) . ?
C14 H14 0.9500 . ?
C15 C16 1.388(4) . ?
C15 H15 0.9500 . ?
C16 C17 1.374(5) . ?
C16 H16 0.9500 . ?
C17 C18 1.397(4) . ?
C17 H17 0.9500 . ?
C18 H18 0.9500 . ?
C19 C24 1.400(3) . ?
C19 C20 1.410(3) . ?
C20 C21 1.390(3) . ?
C21 C22 1.395(4) . ?
C21 H21 0.9500 . ?
C22 C23 1.376(4) . ?
C22 H22 0.9500 . ?
C23 C24 1.393(3) . ?
C23 H23 0.9500 . ?
C24 H24 0.9500 . ?
C25 C26 1.392(3) . ?
C25 C30 1.397(3) . ?
C26 C27 1.394(3) . ?
C26 H26 0.9500 . ?
C27 C28 1.384(4) . ?
C27 H27 0.9500 . ?
C28 C29 1.387(4) . ?
C28 H28 0.9500 . ?
C29 C30 1.390(3) . ?
C29 H29 0.9500 . ?
C30 H30 0.9500 . ?
C31 C36 1.399(3) . ?
C31 C32 1.399(3) . ?
C32 C33 1.390(4) . ?
C32 H32 0.9500 . ?
C33 C34 1.381(4) . ?
C33 H33 0.9500 . ?
C34 C35 1.390(4) . ?
C34 H34 0.9500 . ?
C35 C36 1.391(4) . ?
C35 H35 0.9500 . ?
C36 H36 0.9500 . ?
O9 C40 1.208(4) . ?
C40 C42 1.477(5) . ?
C40 C41 1.492(5) . ?
C41 H41A 0.9800 . ?
C41 H41B 0.9800 . ?
C41 H41C 0.9800 . ?
C42 H42A 0.9800 . ?
C42 H42B 0.9800 . ?
C42 H42C 0.9800 . ?
O10 H118 0.9532 . ?
O10 H119 1.0470 . ?
O10 H120 0.8963 . ?
O11 H111 1.1464 . ?
O11 H112 1.0471 . ?

loop_
_geom_torsion_atom_site_label_1
_geom_torsion_atom_site_label_2
_geom_torsion_atom_site_label_3
_geom_torsion_atom_site_label_4
_geom_torsion
_geom_torsion_site_symmetry_1
_geom_torsion_site_symmetry_2
_geom_torsion_site_symmetry_3
_geom_torsion_site_symmetry_4
_geom_torsion_publ_flag
O1 Ru1 P1 C13 102.74(9) . . . . ?
O8 Ru1 P1 C13 -69.22(9) . . . . ?
O4 Ru1 P1 C13 22.9(3) . . . . ?
O7 Ru1 P1 C13 15.24(9) . . . . ?
P2 Ru1 P1 C13 -163.58(8) . . . . ?
O1 Ru1 P1 C1 -15.03(9) . . . . ?
O8 Ru1 P1 C1 173.01(9) . . . . ?
O4 Ru1 P1 C1 -94.8(3) . . . . ?
O7 Ru1 P1 C1 -102.53(9) . . . . ?
P2 Ru1 P1 C1 78.65(8) . . . . ?
O1 Ru1 P1 C7 -138.60(10) . . . . ?
O8 Ru1 P1 C7 49.44(10) . . . . ?
O4 Ru1 P1 C7 141.6(3) . . . . ?
O7 Ru1 P1 C7 133.90(10) . . . . ?
P2 Ru1 P1 C7 -44.92(9) . . . . ?
O1 Ru1 P2 C31 57.43(10) . . . . ?
O8 Ru1 P2 C31 -131.40(9) . . . . ?
O4 Ru1 P2 C31 143.52(9) . . . . ?
O7 Ru1 P2 C31 150.4(2) . . . . ?
P1 Ru1 P2 C31 -35.47(9) . . . . ?
O1 Ru1 P2 C25 -177.14(9) . . . . ?
O8 Ru1 P2 C25 -5.97(9) . . . . ?
O4 Ru1 P2 C25 -91.05(9) . . . . ?
O7 Ru1 P2 C25 -84.1(2) . . . . ?
P1 Ru1 P2 C25 89.97(8) . . . . ?
O1 Ru1 P2 C19 -61.43(9) . . . . ?
O8 Ru1 P2 C19 109.73(9) . . . . ?
O4 Ru1 P2 C19 24.65(9) . . . . ?
O7 Ru1 P2 C19 31.6(2) . . . . ?
P1 Ru1 P2 C19 -154.33(8) . . . . ?
O2 S1 O1 Ru1 -171.14(10) . . . . ?
O3 S1 O1 Ru1 -42.49(14) . . . . ?
C2 S1 O1 Ru1 72.52(13) . . . . ?
O8 Ru1 O1 S1 98.0(3) . . . . ?
O4 Ru1 O1 S1 135.37(11) . . . . ?
O7 Ru1 O1 S1 57.00(11) . . . . ?
P1 Ru1 O1 S1 -35.81(10) . . . . ?
P2 Ru1 O1 S1 -134.54(10) . . . . ?
O6 S2 O4 Ru1 171.37(11) . . . . ?
O5 S2 O4 Ru1 42.43(14) . . . . ?
C20 S2 O4 Ru1 -72.89(13) . . . . ?
O1 Ru1 O4 S2 126.73(12) . . . . ?
O8 Ru1 O4 S2 -60.02(12) . . . . ?
O7 Ru1 O4 S2 -145.13(12) . . . . ?
P1 Ru1 O4 S2 -153.0(2) . . . . ?
P2 Ru1 O4 S2 33.46(11) . . . . ?
C13 P1 C1 C6 87.6(2) . . . . ?
C7 P1 C1 C6 -17.8(2) . . . . ?
Ru1 P1 C1 C6 -148.80(16) . . . . ?
C13 P1 C1 C2 -94.8(2) . . . . ?
C7 P1 C1 C2 159.78(18) . . . . ?
Ru1 P1 C1 C2 28.8(2) . . . . ?
C6 C1 C2 C3 2.7(3) . . . . ?
P1 C1 C2 C3 -175.00(18) . . . . ?
C6 C1 C2 S1 -176.28(17) . . . . ?
P1 C1 C2 S1 6.0(3) . . . . ?
O2 S1 C2 C3 5.1(2) . . . . ?
O3 S1 C2 C3 -117.31(19) . . . . ?
O1 S1 C2 C3 123.35(19) . . . . ?
O2 S1 C2 C1 -175.89(18) . . . . ?
O3 S1 C2 C1 61.7(2) . . . . ?
O1 S1 C2 C1 -57.6(2) . . . . ?
C1 C2 C3 C4 1.3(4) . . . . ?
S1 C2 C3 C4 -179.7(2) . . . . ?
C2 C3 C4 C5 -2.9(4) . . . . ?
C3 C4 C5 C6 0.6(4) . . . . ?
C4 C5 C6 C1 3.6(4) . . . . ?
C2 C1 C6 C5 -5.1(3) . . . . ?
P1 C1 C6 C5 172.60(19) . . . . ?
C13 P1 C7 C12 -146.45(19) . . . . ?
C1 P1 C7 C12 -40.1(2) . . . . ?
Ru1 P1 C7 C12 88.89(19) . . . . ?
C13 P1 C7 C8 39.7(2) . . . . ?
C1 P1 C7 C8 146.02(18) . . . . ?
Ru1 P1 C7 C8 -84.99(18) . . . . ?
C12 C7 C8 C9 1.1(3) . . . . ?
P1 C7 C8 C9 175.29(18) . . . . ?
C7 C8 C9 C10 -0.3(4) . . . . ?
C8 C9 C10 C11 -0.9(4) . . . . ?
C9 C10 C11 C12 1.2(4) . . . . ?
C10 C11 C12 C7 -0.3(4) . . . . ?
C8 C7 C12 C11 -0.9(3) . . . . ?
P1 C7 C12 C11 -174.79(19) . . . . ?
C1 P1 C13 C18 -11.1(2) . . . . ?
C7 P1 C13 C18 96.1(2) . . . . ?
Ru1 P1 C13 C18 -135.89(19) . . . . ?
C1 P1 C13 C14 170.37(19) . . . . ?
C7 P1 C13 C14 -82.4(2) . . . . ?
Ru1 P1 C13 C14 45.6(2) . . . . ?
C18 C13 C14 C15 -1.6(4) . . . . ?
P1 C13 C14 C15 176.98(18) . . . . ?
C13 C14 C15 C16 1.3(4) . . . . ?
C14 C15 C16 C17 0.0(4) . . . . ?
C15 C16 C17 C18 -1.0(5) . . . . ?
C16 C17 C18 C13 0.7(5) . . . . ?
C14 C13 C18 C17 0.6(4) . . . . ?
P1 C13 C18 C17 -177.9(2) . . . . ?
C31 P2 C19 C24 9.1(2) . . . . ?
C25 P2 C19 C24 -96.24(19) . . . . ?
Ru1 P2 C19 C24 138.39(17) . . . . ?
C31 P2 C19 C20 -176.69(18) . . . . ?
C25 P2 C19 C20 77.97(19) . . . . ?
Ru1 P2 C19 C20 -47.39(19) . . . . ?
C24 C19 C20 C21 3.3(3) . . . . ?
P2 C19 C20 C21 -171.05(18) . . . . ?
C24 C19 C20 S2 -176.06(17) . . . . ?
P2 C19 C20 S2 9.6(3) . . . . ?
O6 S2 C20 C21 -10.2(2) . . . . ?
O5 S2 C20 C21 113.0(2) . . . . ?
O4 S2 C20 C21 -128.43(19) . . . . ?
O6 S2 C20 C19 169.20(18) . . . . ?
O5 S2 C20 C19 -67.6(2) . . . . ?
O4 S2 C20 C19 51.0(2) . . . . ?
C19 C20 C21 C22 -2.8(4) . . . . ?
S2 C20 C21 C22 176.6(2) . . . . ?
C20 C21 C22 C23 -0.4(4) . . . . ?
C21 C22 C23 C24 2.9(4) . . . . ?
C22 C23 C24 C19 -2.3(4) . . . . ?
C20 C19 C24 C23 -0.8(3) . . . . ?
P2 C19 C24 C23 173.69(19) . . . . ?
C31 P2 C25 C26 82.53(19) . . . . ?
C19 P2 C25 C26 -172.40(18) . . . . ?
Ru1 P2 C25 C26 -51.34(19) . . . . ?
C31 P2 C25 C30 -93.7(2) . . . . ?
C19 P2 C25 C30 11.4(2) . . . . ?
Ru1 P2 C25 C30 132.48(18) . . . . ?
C30 C25 C26 C27 1.7(3) . . . . ?
P2 C25 C26 C27 -174.61(18) . . . . ?
C25 C26 C27 C28 -1.3(4) . . . . ?
C26 C27 C28 C29 0.1(4) . . . . ?
C27 C28 C29 C30 0.6(4) . . . . ?
C28 C29 C30 C25 -0.2(4) . . . . ?
C26 C25 C30 C29 -1.0(4) . . . . ?
P2 C25 C30 C29 175.19(19) . . . . ?
C25 P2 C31 C36 -176.82(18) . . . . ?
C19 P2 C31 C36 78.77(19) . . . . ?
Ru1 P2 C31 C36 -44.6(2) . . . . ?
C25 P2 C31 C32 0.8(2) . . . . ?
C19 P2 C31 C32 -103.6(2) . . . . ?
Ru1 P2 C31 C32 133.06(17) . . . . ?
C36 C31 C32 C33 2.8(3) . . . . ?
P2 C31 C32 C33 -174.85(19) . . . . ?
C31 C32 C33 C34 -0.8(4) . . . . ?
C32 C33 C34 C35 -1.7(4) . . . . ?
C33 C34 C35 C36 2.2(4) . . . . ?
C34 C35 C36 C31 -0.1(4) . . . . ?
C32 C31 C36 C35 -2.4(3) . . . . ?
P2 C31 C36 C35 175.36(19) . . . . ?
